data_4082348
loop_
_publ_author_name
'Manimaran, Bala.'
'Vanitha, A.'
'Karthikeyan, M.'
'Ramakrishna, Buthanapalli'
'Mobin, Shaikh M.'

_publ_section_title
;
 Self-Assembly of Selenium-Bridged Rhenium(I)-Based Metalla Rectangles:
 Synthesis, Characterization, and Molecular Recognition Studies
;
_journal_issue 2
_journal_name_full Organometallics
_journal_page_first 465
_journal_paper_doi 10.1021/om400673f
_journal_volume 33
_journal_year 2014
_chemical_formula_moiety 'C30 H22 N2 O6 Re2 Se2, 2(C2 H4 Cl2)'
_chemical_formula_sum 'C35 H32 Cl5 N2 O6 Re2 Se2'
_chemical_formula_weight 1284.20
_chemical_name_systematic
;
 ?
;
_space_group_crystal_system monoclinic
_space_group_IT_number 14
_space_group_name_Hall '-P 2yn'
_space_group_name_H-M_alt 'P 1 21/n 1'
_symmetry_space_group_name_Hall '-P 2yn'
_symmetry_space_group_name_H-M 'P 1 21/n 1'
_atom_sites_solution_hydrogens geom
_atom_sites_solution_primary direct
_atom_sites_solution_secondary difmap
_audit_creation_date 2013-07-01
_audit_creation_method
;
  Olex2 1.2
  (compiled Apr  9 2013 14:06:00, GUI svn.r4458)
;
_cell_angle_alpha 90.00
_cell_angle_beta 107.078(2)
_cell_angle_gamma 90.00
_cell_formula_units_Z 4
_cell_length_a 13.1194(3)
_cell_length_b 20.1363(5)
_cell_length_c 15.8113(4)
_cell_measurement_reflns_used 19896
_cell_measurement_temperature 150(2)
_cell_measurement_theta_max 32.4172
_cell_measurement_theta_min 3.1189
_cell_volume 3992.79(17)
_computing_cell_refinement 'CrysAlis RED, oxford Diffraction Ltd.,'
_computing_data_collection 'CrysAlis CCD, oxford Diffraction Ltd.,'
_computing_data_reduction 'CrysAlis RED, oxford Diffraction Ltd.,'
_computing_molecular_graphics
;
O. V. Dolomanov, L. J. Bourhis, R. J. Gildea, J. A. K. Howard and H. Puschmann,
OLEX2: a complete structure solution, refinement and analysis program.
J. Appl. Cryst. (2009). 42, 339-341.
;
_computing_publication_material
;
O. V. Dolomanov, L. J. Bourhis, R. J. Gildea, J. A. K. Howard and H. Puschmann,
OLEX2: a complete structure solution, refinement and analysis program.
J. Appl. Cryst. (2009). 42, 339-341.
;
_computing_structure_refinement
;
SHELXL, G.M. Sheldrick, Acta Cryst.
(2008). A64, 112-122
;
_computing_structure_solution
;
SHELXS, G.M. Sheldrick, Acta Cryst.
(2008). A64, 112-122
;
_diffrn_ambient_temperature 150(2)
_diffrn_measured_fraction_theta_full 0.997
_diffrn_measured_fraction_theta_max 0.997
_diffrn_radiation_monochromator graphite
_diffrn_radiation_type MoK\a
_diffrn_radiation_wavelength 0.71073
_diffrn_reflns_av_R_equivalents 0.0252
_diffrn_reflns_av_unetI/netI 0.0244
_diffrn_reflns_limit_h_max 15
_diffrn_reflns_limit_h_min -14
_diffrn_reflns_limit_k_max 23
_diffrn_reflns_limit_k_min -23
_diffrn_reflns_limit_l_max 17
_diffrn_reflns_limit_l_min -18
_diffrn_reflns_number 23464
_diffrn_reflns_theta_full 25.00
_diffrn_reflns_theta_max 25.00
_diffrn_reflns_theta_min 3.14
_diffrn_source 'fine-focus sealed tube'
_exptl_absorpt_coefficient_mu 8.262
_exptl_absorpt_correction_T_max 0.1839
_exptl_absorpt_correction_T_min 0.1367
_exptl_absorpt_correction_type multi-scan
_exptl_absorpt_process_details
;
CrysAlis RED, Oxford Diffraction Ltd.,
Version 1.171.29.9 (release 23-03-2006 CrysAlis171 .NET)
(compiled Mar 23 2006,23:39:28)
Empirical absorption correction using spherical harmonics,
 implemented in SCALE3 ABSPACK scaling algorithm.
;
_exptl_crystal_colour yellow
_exptl_crystal_density_diffrn 2.136
_exptl_crystal_density_method 'not measured'
_exptl_crystal_F_000 2428
_exptl_crystal_size_max 0.4
_exptl_crystal_size_mid 0.33
_exptl_crystal_size_min 0.31
_platon_squeeze_details
;
;
_refine_diff_density_max 2.034
_refine_diff_density_min -0.840
_refine_diff_density_rms 0.118
_refine_ls_extinction_method none
_refine_ls_goodness_of_fit_ref 1.045
_refine_ls_hydrogen_treatment mixed
_refine_ls_matrix_type full
_refine_ls_number_parameters 451
_refine_ls_number_reflns 7018
_refine_ls_number_restraints 0
_refine_ls_restrained_S_all 1.045
_refine_ls_R_factor_all 0.0276
_refine_ls_R_factor_gt 0.0216
_refine_ls_shift/su_max 0.003
_refine_ls_shift/su_mean 0.000
_refine_ls_structure_factor_coef Fsqd
_refine_ls_weighting_details 'calc w=1/[\s^2^(Fo^2^)+(0.0234P)^2^+8.4209P] where P=(Fo^2^+2Fc^2^)/3'
_refine_ls_weighting_scheme calc
_refine_ls_wR_factor_gt 0.0471
_refine_ls_wR_factor_ref 0.0499
_reflns_number_gt 6102
_reflns_number_total 7018
_reflns_threshold_expression >2sigma(I)
_cod_data_source_file om400673f_si_002.cif
_cod_data_source_block 1b
_cod_depositor_comments
;
The following automatic conversions were performed:
'__audit_creation_date' tag replaced with '_audit_creation_date'.

Automatic conversion script
Id: cif_correct_tags 1440 2010-10-19 06:21:57Z saulius 
;
_cod_database_code 4082348

loop_
_space_group_symop_id
_space_group_symop_operation_xyz
1 'x, y, z'
2 '-x+1/2, y+1/2, -z+1/2'
3 '-x, -y, -z'
4 'x-1/2, -y-1/2, z-1/2'

loop_
_atom_site_label
_atom_site_type_symbol
_atom_site_fract_x
_atom_site_fract_y
_atom_site_fract_z
_atom_site_U_iso_or_equiv
_atom_site_adp_type
_atom_site_occupancy
_atom_site_symmetry_multiplicity
_atom_site_calc_flag
_atom_site_refinement_flags
Re1 Re 0.786909(13) 0.761829(8) 0.397510(11) 0.01086(5) Uani 1 1 d .
Re2 Re 0.554881(13) 0.628630(8) 0.333917(11) 0.01056(5) Uani 1 1 d .
Se1 Se 0.65995(3) 0.69928(2) 0.47099(3) 0.01220(9) Uani 1 1 d .
Se2 Se 0.70104(3) 0.67823(2) 0.26742(3) 0.01237(9) Uani 1 1 d .
Cl1 Cl 0.93922(11) 0.53887(7) 0.23055(9) 0.0347(3) Uani 1 1 d .
Cl2 Cl 0.86346(14) 0.57619(8) -0.04777(9) 0.0499(4) Uani 1 1 d .
Cl3 Cl 0.55488(10) 0.57594(6) 0.63937(8) 0.0301(3) Uani 1 1 d .
Cl4 Cl 0.82969(11) 0.57012(7) 0.71855(9) 0.0361(3) Uani 1 1 d .
O1 O 0.9439(3) 0.82872(18) 0.3141(2) 0.0312(8) Uani 1 1 d .
O2 O 0.6265(3) 0.87135(16) 0.3175(2) 0.0283(8) Uani 1 1 d .
O3 O 0.8847(3) 0.84549(16) 0.5631(2) 0.0265(8) Uani 1 1 d .
O4 O 0.3966(3) 0.57952(16) 0.4288(2) 0.0249(8) Uani 1 1 d .
O5 O 0.4025(3) 0.74278(16) 0.2538(2) 0.0286(8) Uani 1 1 d .
O6 O 0.4449(2) 0.53636(15) 0.1801(2) 0.0215(7) Uani 1 1 d .
N1 N 0.9016(3) 0.68010(17) 0.4491(2) 0.0121(7) Uani 1 1 d .
N2 N 0.6760(3) 0.55103(16) 0.3862(2) 0.0121(7) Uani 1 1 d .
C1 C 0.8845(4) 0.8023(2) 0.3443(3) 0.0186(10) Uani 1 1 d .
C2 C 0.6860(4) 0.8296(2) 0.3487(3) 0.0162(9) Uani 1 1 d .
C3 C 0.8469(3) 0.8142(2) 0.5014(3) 0.0181(10) Uani 1 1 d .
C4 C 0.4575(4) 0.5968(2) 0.3937(3) 0.0161(9) Uani 1 1 d .
C5 C 0.4591(3) 0.6997(2) 0.2847(3) 0.0168(10) Uani 1 1 d .
C6 C 0.4863(3) 0.5719(2) 0.2360(3) 0.0140(9) Uani 1 1 d .
C7 C 0.9612(3) 0.6575(2) 0.3990(3) 0.0179(10) Uani 1 1 d .
H7 H 0.9457 0.6723 0.3409 0.021 Uiso 1 1 calc R
C8 C 1.0446(4) 0.6131(2) 0.4298(3) 0.0170(10) Uani 1 1 d .
H8 H 1.0840 0.5993 0.3927 0.020 Uiso 1 1 calc R
C9 C 1.0695(3) 0.5892(2) 0.5157(3) 0.0129(9) Uani 1 1 d .
C10 C 1.0053(3) 0.6114(2) 0.5660(3) 0.0128(9) Uani 1 1 d .
H10 H 1.0172 0.5959 0.6235 0.015 Uiso 1 1 calc R
C11 C 0.9253(3) 0.6558(2) 0.5319(3) 0.0147(9) Uani 1 1 d .
H11 H 0.8848 0.6700 0.5679 0.018 Uiso 1 1 calc R
C12 C 0.7200(3) 0.5175(2) 0.3315(3) 0.0161(9) Uani 1 1 d .
H12 H 0.6947 0.5264 0.2712 0.019 Uiso 1 1 calc R
C13 C 0.7998(3) 0.4712(2) 0.3595(3) 0.0157(9) Uani 1 1 d .
H13 H 0.8260 0.4491 0.3187 0.019 Uiso 1 1 calc R
C14 C 0.8412(3) 0.4578(2) 0.4500(3) 0.0117(9) Uani 1 1 d .
C15 C 0.7942(3) 0.4911(2) 0.5063(3) 0.0156(9) Uani 1 1 d .
H15 H 0.8177 0.4829 0.5669 0.019 Uiso 1 1 calc R
C16 C 0.7140(3) 0.5356(2) 0.4733(3) 0.0154(9) Uani 1 1 d .
H16 H 0.6837 0.5564 0.5126 0.018 Uiso 1 1 calc R
C17 C 0.5534(3) 0.7657(2) 0.4880(3) 0.0177(10) Uani 1 1 d .
H17A H 0.5362 0.7969 0.4391 0.021 Uiso 1 1 calc R
H17B H 0.4883 0.7429 0.4881 0.021 Uiso 1 1 calc R
C18 C 0.5959(3) 0.8020(2) 0.5719(3) 0.0189(10) Uani 1 1 d .
C19 C 0.5836(4) 0.7760(2) 0.6505(3) 0.0256(11) Uani 1 1 d .
H19 H 0.5473 0.7362 0.6495 0.031 Uiso 1 1 calc R
C20 C 0.6254(4) 0.8094(3) 0.7296(3) 0.0320(13) Uani 1 1 d .
H20 H 0.6174 0.7918 0.7816 0.038 Uiso 1 1 calc R
C21 C 0.6785(4) 0.8685(3) 0.7316(4) 0.0367(14) Uani 1 1 d .
H21 H 0.7074 0.8903 0.7851 0.044 Uiso 1 1 calc R
C22 C 0.6893(4) 0.8956(3) 0.6545(4) 0.0330(13) Uani 1 1 d .
H22 H 0.7243 0.9359 0.6558 0.040 Uiso 1 1 calc R
C23 C 0.6475(4) 0.8622(2) 0.5748(3) 0.0243(11) Uani 1 1 d .
H23 H 0.6545 0.8805 0.5228 0.029 Uiso 1 1 calc R
C24 C 0.6159(4) 0.7330(2) 0.1661(3) 0.0182(10) Uani 1 1 d .
H24A H 0.5493 0.7104 0.1378 0.022 Uiso 1 1 calc R
H24B H 0.5989 0.7752 0.1883 0.022 Uiso 1 1 calc R
C25 C 0.6734(3) 0.7454(2) 0.0993(3) 0.0163(9) Uani 1 1 d .
C26 C 0.7511(4) 0.7942(2) 0.1109(3) 0.0201(10) Uani 1 1 d .
H26 H 0.7707 0.8185 0.1633 0.024 Uiso 1 1 calc R
C27 C 0.8000(4) 0.8074(3) 0.0459(3) 0.0269(12) Uani 1 1 d .
H27 H 0.8517 0.8403 0.0546 0.032 Uiso 1 1 calc R
C28 C 0.7712(4) 0.7714(3) -0.0316(3) 0.0311(13) Uani 1 1 d .
H28 H 0.8034 0.7802 -0.0756 0.037 Uiso 1 1 calc R
C29 C 0.6952(4) 0.7226(3) -0.0442(3) 0.0290(12) Uani 1 1 d .
H29 H 0.6762 0.6983 -0.0965 0.035 Uiso 1 1 calc R
C30 C 0.6467(4) 0.7097(2) 0.0212(3) 0.0207(10) Uani 1 1 d .
H30 H 0.5953 0.6765 0.0123 0.025 Uiso 1 1 calc R
C31 C 0.9300(4) 0.5281(2) 0.1160(3) 0.0282(12) Uani 1 1 d .
H31A H 1.0008 0.5241 0.1090 0.034 Uiso 1 1 calc R
H31B H 0.8903 0.4881 0.0933 0.034 Uiso 1 1 calc R
C32 C 0.8747(4) 0.5871(2) 0.0668(3) 0.0299(12) Uani 1 1 d .
H32A H 0.9150 0.6270 0.0890 0.036 Uiso 1 1 calc R
H32B H 0.8044 0.5914 0.0746 0.036 Uiso 1 1 calc R
C33 C 0.6395(4) 0.6065(2) 0.7413(3) 0.0234(11) Uani 1 1 d .
H33A H 0.6024 0.6410 0.7633 0.028 Uiso 1 1 calc R
H33B H 0.6553 0.5707 0.7843 0.028 Uiso 1 1 calc R
C34 C 0.7417(4) 0.6339(2) 0.7322(3) 0.0237(11) Uani 1 1 d .
H34A H 0.7766 0.6597 0.7845 0.028 Uiso 1 1 calc R
H34B H 0.7261 0.6635 0.6815 0.028 Uiso 1 1 calc R

loop_
_atom_site_aniso_label
_atom_site_aniso_U_11
_atom_site_aniso_U_22
_atom_site_aniso_U_33
_atom_site_aniso_U_23
_atom_site_aniso_U_13
_atom_site_aniso_U_12
Re1 0.00941(9) 0.00927(9) 0.01346(9) 0.00148(6) 0.00266(6) 0.00092(6)
Re2 0.00950(9) 0.00869(9) 0.01382(9) 0.00101(6) 0.00393(6) 0.00112(6)
Se1 0.0117(2) 0.0110(2) 0.0145(2) 0.00007(16) 0.00495(16) 0.00073(16)
Se2 0.0122(2) 0.0122(2) 0.0130(2) 0.00135(16) 0.00406(16) 0.00045(16)
Cl1 0.0427(8) 0.0359(7) 0.0312(7) -0.0034(6) 0.0196(6) -0.0036(6)
Cl2 0.0642(11) 0.0522(10) 0.0287(8) -0.0021(6) 0.0064(7) 0.0154(8)
Cl3 0.0303(7) 0.0287(7) 0.0306(7) -0.0055(5) 0.0079(5) -0.0054(5)
Cl4 0.0329(7) 0.0460(8) 0.0326(7) -0.0035(6) 0.0145(6) 0.0141(6)
O1 0.0191(19) 0.041(2) 0.034(2) 0.0097(16) 0.0087(15) -0.0100(16)
O2 0.026(2) 0.0205(18) 0.033(2) 0.0050(15) 0.0012(15) 0.0120(16)
O3 0.0218(19) 0.0227(18) 0.0275(19) -0.0092(15) -0.0045(14) -0.0006(15)
O4 0.0231(19) 0.0254(19) 0.0315(19) -0.0013(14) 0.0162(15) -0.0064(15)
O5 0.0214(19) 0.0207(18) 0.041(2) 0.0044(15) 0.0056(16) 0.0128(15)
O6 0.0234(18) 0.0196(17) 0.0197(17) -0.0053(14) 0.0035(14) -0.0027(14)
N1 0.0100(18) 0.0109(18) 0.0163(19) 0.0002(14) 0.0056(14) 0.0015(14)
N2 0.0131(19) 0.0082(18) 0.0161(19) 0.0016(14) 0.0059(14) -0.0002(14)
C1 0.018(2) 0.015(2) 0.019(2) 0.0006(18) -0.0005(19) 0.0015(19)
C2 0.020(2) 0.013(2) 0.015(2) -0.0023(18) 0.0047(18) -0.007(2)
C3 0.014(2) 0.012(2) 0.027(3) 0.007(2) 0.0043(19) 0.0041(18)
C4 0.018(2) 0.012(2) 0.018(2) -0.0005(17) 0.0033(19) 0.0018(19)
C5 0.016(2) 0.017(2) 0.019(2) -0.0023(18) 0.0079(18) -0.005(2)
C6 0.010(2) 0.013(2) 0.022(2) 0.0082(19) 0.0089(18) 0.0024(18)
C7 0.017(2) 0.022(2) 0.014(2) 0.0010(18) 0.0047(18) 0.0033(19)
C8 0.019(2) 0.018(2) 0.016(2) 0.0012(18) 0.0081(18) 0.0090(19)
C9 0.013(2) 0.007(2) 0.018(2) 0.0002(16) 0.0019(17) -0.0024(17)
C10 0.012(2) 0.014(2) 0.012(2) 0.0021(16) 0.0034(17) 0.0029(17)
C11 0.018(2) 0.014(2) 0.016(2) 0.0007(17) 0.0104(18) 0.0010(18)
C12 0.020(2) 0.017(2) 0.010(2) -0.0002(17) 0.0024(18) 0.0021(19)
C13 0.017(2) 0.014(2) 0.017(2) -0.0027(17) 0.0068(18) 0.0049(18)
C14 0.010(2) 0.010(2) 0.015(2) 0.0021(16) 0.0033(16) -0.0035(17)
C15 0.020(2) 0.015(2) 0.010(2) 0.0020(17) 0.0033(17) 0.0026(19)
C16 0.019(2) 0.014(2) 0.015(2) 0.0009(17) 0.0079(18) 0.0036(18)
C17 0.013(2) 0.021(2) 0.022(2) -0.0030(19) 0.0084(18) 0.0030(19)
C18 0.014(2) 0.019(2) 0.024(3) -0.0031(19) 0.0062(19) 0.0083(19)
C19 0.027(3) 0.021(3) 0.030(3) 0.002(2) 0.011(2) 0.009(2)
C20 0.036(3) 0.041(3) 0.019(3) -0.004(2) 0.007(2) 0.017(3)
C21 0.027(3) 0.047(4) 0.032(3) -0.022(3) 0.002(2) 0.010(3)
C22 0.020(3) 0.030(3) 0.052(4) -0.021(3) 0.016(2) -0.004(2)
C23 0.022(3) 0.022(3) 0.033(3) -0.002(2) 0.015(2) 0.003(2)
C24 0.015(2) 0.020(2) 0.015(2) 0.0054(18) -0.0006(18) 0.0030(19)
C25 0.012(2) 0.019(2) 0.015(2) 0.0070(18) -0.0004(17) 0.0046(18)
C26 0.019(2) 0.020(3) 0.018(2) 0.0018(19) 0.0016(19) -0.001(2)
C27 0.013(3) 0.035(3) 0.031(3) 0.012(2) 0.004(2) 0.001(2)
C28 0.020(3) 0.053(4) 0.025(3) 0.016(2) 0.013(2) 0.009(2)
C29 0.031(3) 0.040(3) 0.016(3) -0.005(2) 0.007(2) 0.008(2)
C30 0.020(3) 0.020(2) 0.020(2) 0.0006(19) 0.0023(19) -0.002(2)
C31 0.030(3) 0.029(3) 0.027(3) -0.006(2) 0.010(2) -0.003(2)
C32 0.032(3) 0.028(3) 0.030(3) -0.007(2) 0.011(2) -0.006(2)
C33 0.027(3) 0.023(3) 0.022(3) -0.004(2) 0.012(2) -0.002(2)
C34 0.025(3) 0.022(3) 0.026(3) -0.002(2) 0.012(2) 0.001(2)

loop_
_atom_type_symbol
_atom_type_description
_atom_type_scat_dispersion_real
_atom_type_scat_dispersion_imag
_atom_type_scat_source
C C 0.0033 0.0016 'International Tables Vol C Tables 4.2.6.8 and 6.1.1.4'
H H 0.0000 0.0000 'International Tables Vol C Tables 4.2.6.8 and 6.1.1.4'
N N 0.0061 0.0033 'International Tables Vol C Tables 4.2.6.8 and 6.1.1.4'
O O 0.0106 0.0060 'International Tables Vol C Tables 4.2.6.8 and 6.1.1.4'
Cl Cl 0.1484 0.1585 'International Tables Vol C Tables 4.2.6.8 and 6.1.1.4'
Se Se -0.0929 2.2259 'International Tables Vol C Tables 4.2.6.8 and 6.1.1.4'
Re Re -1.0185 7.2310 'International Tables Vol C Tables 4.2.6.8 and 6.1.1.4'

loop_
_geom_angle_atom_site_label_1
_geom_angle_atom_site_label_2
_geom_angle_atom_site_label_3
_geom_angle
_geom_angle_site_symmetry_3
Se1 Re1 Se2 81.804(13) .
N1 Re1 Se1 86.05(9) .
N1 Re1 Se2 84.35(9) .
C1 Re1 Se1 176.33(13) .
C1 Re1 Se2 96.70(13) .
C1 Re1 N1 90.47(16) .
C1 Re1 C3 89.03(19) .
C2 Re1 Se1 93.87(13) .
C2 Re1 Se2 93.11(12) .
C2 Re1 N1 177.45(15) .
C2 Re1 C1 89.55(19) .
C2 Re1 C3 90.86(17) .
C3 Re1 Se1 92.24(14) .
C3 Re1 Se2 173.05(13) .
C3 Re1 N1 91.69(15) .
Se1 Re2 Se2 81.763(13) .
N2 Re2 Se1 85.90(9) .
N2 Re2 Se2 83.67(9) .
C4 Re2 Se1 92.21(13) .
C4 Re2 Se2 173.92(13) .
C4 Re2 N2 95.14(15) .
C4 Re2 C5 89.86(18) .
C4 Re2 C6 88.65(17) .
C5 Re2 Se1 93.06(13) .
C5 Re2 Se2 91.26(13) .
C5 Re2 N2 174.92(16) .
C5 Re2 C6 91.18(18) .
C6 Re2 Se1 175.67(12) .
C6 Re2 Se2 97.30(12) .
C6 Re2 N2 89.80(15) .
Re1 Se1 Re2 98.218(14) .
C17 Se1 Re1 107.33(13) .
C17 Se1 Re2 104.73(13) .
Re2 Se2 Re1 97.159(14) .
C24 Se2 Re1 106.47(13) .
C24 Se2 Re2 103.18(13) .
C7 N1 Re1 118.9(3) .
C7 N1 C11 116.2(4) .
C11 N1 Re1 124.5(3) .
C12 N2 Re2 120.5(3) .
C12 N2 C16 115.9(4) .
C16 N2 Re2 123.5(3) .
O1 C1 Re1 177.5(4) .
O2 C2 Re1 178.0(4) .
O3 C3 Re1 178.6(4) .
O4 C4 Re2 177.6(4) .
O5 C5 Re2 178.6(4) .
O6 C6 Re2 177.3(4) .
N1 C7 H7 118.4 .
N1 C7 C8 123.2(4) .
C8 C7 H7 118.4 .
C7 C8 H8 119.9 .
C7 C8 C9 120.2(4) .
C9 C8 H8 119.9 .
C8 C9 C10 116.2(4) .
C8 C9 C14 121.0(4) 3_766
C10 C9 C14 122.8(4) 3_766
C9 C10 H10 119.7 .
C11 C10 C9 120.6(4) .
C11 C10 H10 119.7 .
N1 C11 C10 123.7(4) .
N1 C11 H11 118.2 .
C10 C11 H11 118.2 .
N2 C12 H12 118.0 .
N2 C12 C13 124.0(4) .
C13 C12 H12 118.0 .
C12 C13 H13 120.3 .
C12 C13 C14 119.5(4) .
C14 C13 H13 120.3 .
C13 C14 C9 121.8(4) 3_766
C15 C14 C9 121.6(4) 3_766
C15 C14 C13 116.6(4) .
C14 C15 H15 119.8 .
C16 C15 C14 120.5(4) .
C16 C15 H15 119.8 .
N2 C16 C15 123.5(4) .
N2 C16 H16 118.2 .
C15 C16 H16 118.2 .
Se1 C17 H17A 109.5 .
Se1 C17 H17B 109.5 .
H17A C17 H17B 108.0 .
C18 C17 Se1 110.9(3) .
C18 C17 H17A 109.5 .
C18 C17 H17B 109.5 .
C19 C18 C17 120.1(4) .
C23 C18 C17 121.1(4) .
C23 C18 C19 118.8(4) .
C18 C19 H19 119.9 .
C20 C19 C18 120.1(5) .
C20 C19 H19 119.9 .
C19 C20 H20 119.8 .
C21 C20 C19 120.4(5) .
C21 C20 H20 119.8 .
C20 C21 H21 119.9 .
C20 C21 C22 120.3(5) .
C22 C21 H21 119.9 .
C21 C22 H22 120.2 .
C21 C22 C23 119.6(5) .
C23 C22 H22 120.2 .
C18 C23 C22 120.8(5) .
C18 C23 H23 119.6 .
C22 C23 H23 119.6 .
Se2 C24 H24A 109.1 .
Se2 C24 H24B 109.1 .
H24A C24 H24B 107.8 .
C25 C24 Se2 112.4(3) .
C25 C24 H24A 109.1 .
C25 C24 H24B 109.1 .
C26 C25 C24 122.1(4) .
C30 C25 C24 119.9(4) .
C30 C25 C26 118.0(4) .
C25 C26 H26 119.4 .
C25 C26 C27 121.2(4) .
C27 C26 H26 119.4 .
C26 C27 H27 120.2 .
C28 C27 C26 119.5(5) .
C28 C27 H27 120.2 .
C27 C28 H28 119.9 .
C29 C28 C27 120.2(5) .
C29 C28 H28 119.9 .
C28 C29 H29 120.0 .
C28 C29 C30 119.9(5) .
C30 C29 H29 120.0 .
C25 C30 C29 121.1(5) .
C25 C30 H30 119.4 .
C29 C30 H30 119.4 .
Cl1 C31 H31A 110.1 .
Cl1 C31 H31B 110.1 .
H31A C31 H31B 108.4 .
C32 C31 Cl1 108.1(3) .
C32 C31 H31A 110.1 .
C32 C31 H31B 110.1 .
Cl2 C32 H32A 110.0 .
Cl2 C32 H32B 110.0 .
C31 C32 Cl2 108.4(3) .
C31 C32 H32A 110.0 .
C31 C32 H32B 110.0 .
H32A C32 H32B 108.4 .
Cl3 C33 H33A 109.1 .
Cl3 C33 H33B 109.1 .
H33A C33 H33B 107.9 .
C34 C33 Cl3 112.3(3) .
C34 C33 H33A 109.1 .
C34 C33 H33B 109.1 .
Cl4 C34 H34A 109.2 .
Cl4 C34 H34B 109.2 .
C33 C34 Cl4 112.1(3) .
C33 C34 H34A 109.2 .
C33 C34 H34B 109.2 .
H34A C34 H34B 107.9 .

loop_
_geom_bond_atom_site_label_1
_geom_bond_atom_site_label_2
_geom_bond_distance
_geom_bond_site_symmetry_2
Re1 Se1 2.6166(4) .
Re1 Se2 2.6406(4) .
Re1 N1 2.217(3) .
Re1 C1 1.908(5) .
Re1 C2 1.900(5) .
Re1 C3 1.915(5) .
Re2 Se1 2.6204(4) .
Re2 Se2 2.6389(4) .
Re2 N2 2.209(3) .
Re2 C4 1.909(5) .
Re2 C5 1.913(5) .
Re2 C6 1.922(5) .
Se1 C17 2.009(4) .
Se2 C24 1.994(4) .
Cl1 C31 1.793(5) .
Cl2 C32 1.787(5) .
Cl3 C33 1.776(5) .
Cl4 C34 1.782(5) .
O1 C1 1.158(5) .
O2 C2 1.155(5) .
O3 C3 1.145(5) .
O4 C4 1.153(5) .
O5 C5 1.153(5) .
O6 C6 1.143(5) .
N1 C7 1.346(5) .
N1 C11 1.346(5) .
N2 C12 1.353(5) .
N2 C16 1.355(5) .
C7 H7 0.9300 .
C7 C8 1.385(6) .
C8 H8 0.9300 .
C8 C9 1.386(6) .
C9 C10 1.392(6) .
C9 C14 1.479(6) 3_766
C10 H10 0.9300 .
C10 C11 1.363(6) .
C11 H11 0.9300 .
C12 H12 0.9300 .
C12 C13 1.374(6) .
C13 H13 0.9300 .
C13 C14 1.400(6) .
C14 C9 1.479(6) 3_766
C14 C15 1.396(6) .
C15 H15 0.9300 .
C15 C16 1.364(6) .
C16 H16 0.9300 .
C17 H17A 0.9700 .
C17 H17B 0.9700 .
C17 C18 1.474(6) .
C18 C19 1.400(7) .
C18 C23 1.383(7) .
C19 H19 0.9300 .
C19 C20 1.383(7) .
C20 H20 0.9300 .
C20 C21 1.375(8) .
C21 H21 0.9300 .
C21 C22 1.380(8) .
C22 H22 0.9300 .
C22 C23 1.391(7) .
C23 H23 0.9300 .
C24 H24A 0.9700 .
C24 H24B 0.9700 .
C24 C25 1.489(6) .
C25 C26 1.388(6) .
C25 C30 1.383(6) .
C26 H26 0.9300 .
C26 C27 1.388(7) .
C27 H27 0.9300 .
C27 C28 1.378(7) .
C28 H28 0.9300 .
C28 C29 1.372(7) .
C29 H29 0.9300 .
C29 C30 1.389(7) .
C30 H30 0.9300 .
C31 H31A 0.9700 .
C31 H31B 0.9700 .
C31 C32 1.486(7) .
C32 H32A 0.9700 .
C32 H32B 0.9700 .
C33 H33A 0.9700 .
C33 H33B 0.9700 .
C33 C34 1.495(6) .
C34 H34A 0.9700 .
C34 H34B 0.9700 .

loop_
_geom_torsion_atom_site_label_1
_geom_torsion_atom_site_label_2
_geom_torsion_atom_site_label_3
_geom_torsion_atom_site_label_4
_geom_torsion
_geom_torsion_site_symmetry_1
_geom_torsion_site_symmetry_4
Re1 Se1 C17 C18 -85.7(3) . .
Re1 Se2 C24 C25 99.6(3) . .
Re1 N1 C7 C8 171.1(3) . .
Re1 N1 C11 C10 -171.5(3) . .
Re2 Se1 C17 C18 170.6(3) . .
Re2 Se2 C24 C25 -158.7(3) . .
Re2 N2 C12 C13 176.3(3) . .
Re2 N2 C16 C15 -175.1(3) . .
Se1 Re1 Se2 Re2 7.768(13) . .
Se1 Re1 Se2 C24 113.83(14) . .
Se1 Re1 N1 C7 141.9(3) . .
Se1 Re1 N1 C11 -45.9(3) . .
Se1 Re1 C1 O1 -135(8) . .
Se1 Re1 C2 O2 -167(11) . .
Se1 Re1 C3 O3 148(16) . .
Se1 Re2 Se2 Re1 -7.757(13) . .
Se1 Re2 Se2 C24 -116.59(14) . .
Se1 Re2 N2 C12 -135.9(3) . .
Se1 Re2 N2 C16 41.5(3) . .
Se1 Re2 C4 O4 87(10) . .
Se1 Re2 C5 O5 103(17) . .
Se1 Re2 C6 O6 67(9) . .
Se1 C17 C18 C19 -86.9(4) . .
Se1 C17 C18 C23 93.6(4) . .
Se2 Re1 Se1 Re2 -7.843(13) . .
Se2 Re1 Se1 C17 -116.15(13) . .
Se2 Re1 N1 C7 59.8(3) . .
Se2 Re1 N1 C11 -128.0(3) . .
Se2 Re1 C1 O1 160(9) . .
Se2 Re1 C2 O2 -85(11) . .
Se2 Re1 C3 O3 117(16) . .
Se2 Re2 Se1 Re1 7.849(13) . .
Se2 Re2 Se1 C17 118.28(14) . .
Se2 Re2 N2 C12 -53.7(3) . .
Se2 Re2 N2 C16 123.7(3) . .
Se2 Re2 C4 O4 95(10) . .
Se2 Re2 C5 O5 22(17) . .
Se2 Re2 C6 O6 144(8) . .
Se2 C24 C25 C26 -80.1(5) . .
Se2 C24 C25 C30 102.7(4) . .
Cl1 C31 C32 Cl2 -179.2(3) . .
Cl3 C33 C34 Cl4 -73.2(4) . .
N1 Re1 Se1 Re2 -92.70(9) . .
N1 Re1 Se1 C17 159.00(16) . .
N1 Re1 Se2 Re2 94.57(9) . .
N1 Re1 Se2 C24 -159.36(16) . .
N1 Re1 C1 O1 -116(9) . .
N1 Re1 C2 O2 -79(12) . .
N1 Re1 C3 O3 61(16) . .
N1 C7 C8 C9 0.7(7) . .
N2 Re2 Se1 Re1 92.04(9) . .
N2 Re2 Se1 C17 -157.53(16) . .
N2 Re2 Se2 Re1 -94.51(9) . .
N2 Re2 Se2 C24 156.65(16) . .
N2 Re2 C4 O4 173(10) . .
N2 Re2 C5 O5 25(18) . .
N2 Re2 C6 O6 60(8) . .
N2 C12 C13 C14 -1.3(7) . .
C1 Re1 Se1 Re2 -74(2) . .
C1 Re1 Se1 C17 178(16) . .
C1 Re1 Se2 Re2 -175.62(13) . .
C1 Re1 Se2 C24 -69.55(19) . .
C1 Re1 N1 C7 -36.9(3) . .
C1 Re1 N1 C11 135.3(3) . .
C1 Re1 C2 O2 12(11) . .
C1 Re1 C3 O3 -29(16) . .
C2 Re1 Se1 Re2 84.75(12) . .
C2 Re1 Se1 C17 -23.56(18) . .
C2 Re1 Se2 Re2 -85.70(13) . .
C2 Re1 Se2 C24 20.37(19) . .
C2 Re1 N1 C7 54(4) . .
C2 Re1 N1 C11 -134(4) . .
C2 Re1 C1 O1 67(9) . .
C2 Re1 C3 O3 -118(16) . .
C3 Re1 Se1 Re2 175.76(13) . .
C3 Re1 Se1 C17 67.46(18) . .
C3 Re1 Se2 Re2 39.0(11) . .
C3 Re1 Se2 C24 145.1(11) . .
C3 Re1 N1 C7 -125.9(3) . .
C3 Re1 N1 C11 46.3(4) . .
C3 Re1 C1 O1 -24(9) . .
C3 Re1 C2 O2 101(11) . .
C4 Re2 Se1 Re1 -172.97(13) . .
C4 Re2 Se1 C17 -62.54(18) . .
C4 Re2 Se2 Re1 -15.5(12) . .
C4 Re2 Se2 C24 -124.3(12) . .
C4 Re2 N2 C12 132.3(3) . .
C4 Re2 N2 C16 -50.3(3) . .
C4 Re2 C5 O5 -164(17) . .
C4 Re2 C6 O6 -35(8) . .
C5 Re2 Se1 Re1 -82.99(13) . .
C5 Re2 Se1 C17 27.44(19) . .
C5 Re2 Se2 Re1 85.15(13) . .
C5 Re2 Se2 C24 -23.68(19) . .
C5 Re2 N2 C12 -57.5(19) . .
C5 Re2 N2 C16 119.9(17) . .
C5 Re2 C4 O4 -6(10) . .
C5 Re2 C6 O6 -125(8) . .
C6 Re2 Se1 Re1 85.6(16) . .
C6 Re2 Se1 C17 -163.9(16) . .
C6 Re2 Se2 Re1 176.51(12) . .
C6 Re2 Se2 C24 67.67(18) . .
C6 Re2 N2 C12 43.6(3) . .
C6 Re2 N2 C16 -139.0(3) . .
C6 Re2 C4 O4 -97(10) . .
C6 Re2 C5 O5 -76(17) . .
C7 N1 C11 C10 0.9(6) . .
C7 C8 C9 C10 1.1(6) . .
C7 C8 C9 C14 -179.4(4) . 3_766
C8 C9 C10 C11 -1.9(6) . .
C9 C10 C11 N1 1.0(7) . .
C9 C14 C15 C16 178.1(4) 3_766 .
C11 N1 C7 C8 -1.7(6) . .
C12 N2 C16 C15 2.4(6) . .
C12 C13 C14 C9 -177.0(4) . 3_766
C12 C13 C14 C15 2.7(6) . .
C13 C14 C15 C16 -1.7(6) . .
C14 C9 C10 C11 178.7(4) 3_766 .
C14 C15 C16 N2 -0.9(7) . .
C16 N2 C12 C13 -1.3(6) . .
C17 C18 C19 C20 178.7(4) . .
C17 C18 C23 C22 -178.7(4) . .
C18 C19 C20 C21 0.4(7) . .
C19 C18 C23 C22 1.7(7) . .
C19 C20 C21 C22 1.0(8) . .
C20 C21 C22 C23 -1.1(8) . .
C21 C22 C23 C18 -0.3(7) . .
C23 C18 C19 C20 -1.8(7) . .
C24 C25 C26 C27 -176.6(4) . .
C24 C25 C30 C29 176.7(4) . .
C25 C26 C27 C28 -0.2(7) . .
C26 C25 C30 C29 -0.6(7) . .
C26 C27 C28 C29 -0.3(7) . .
C27 C28 C29 C30 0.3(8) . .
C28 C29 C30 C25 0.1(7) . .
C30 C25 C26 C27 0.6(7) . .

loop_
_platon_squeeze_void_nr
_platon_squeeze_void_average_x
_platon_squeeze_void_average_y
_platon_squeeze_void_average_z
_platon_squeeze_void_volume
_platon_squeeze_void_count_electrons
_platon_squeeze_void_content
1 0.000 1.000 0.500 136 41 ' '
2 0.500 0.500 0.000 136 41 ' '
